data_4120944
loop_
_publ_author_name
'Michael I. Lipschutz'
'Xinzheng Yang'
'Ruchira Chatterjee'
'T. Don Tilley'

_publ_section_title
;
 A Structurally Rigid Bis(amido) Ligand Framework in Low-Coordinate Ni(I),
 Ni(II), and Ni(III) Analogues Provides Access to a Ni(III) Methyl Complex
 via Oxidative Addition
;
_journal_name_full 'Journal of the American Chemical Society'
_journal_page_first 15298
_journal_page_last 15301
_journal_paper_doi 10.1021/ja408151h
_journal_volume 135
_journal_year 2013
_chemical_formula_sum 'C30 H52 K N2 Ni Si2'
_chemical_formula_weight 594.73
_chemical_name_systematic
;
 ?
;
_space_group_IT_number 56
_symmetry_cell_setting orthorhombic
_symmetry_space_group_name_Hall '-P 2ab 2ac'
_symmetry_space_group_name_H-M 'P c c n'
_atom_sites_solution_hydrogens geom
_atom_sites_solution_primary direct
_atom_sites_solution_secondary difmap
_audit_creation_method SHELXL-97
_cell_angle_alpha 90.00
_cell_angle_beta 90.00
_cell_angle_gamma 90.00
_cell_formula_units_Z 4
_cell_length_a 13.3749(9)
_cell_length_b 13.3774(9)
_cell_length_c 18.2349(12)
_cell_measurement_reflns_used 9871
_cell_measurement_temperature 100(2)
_cell_measurement_theta_max 25.38
_cell_measurement_theta_min 2.43
_cell_volume 3262.6(4)
_computing_cell_refinement 'Bruker SAINT'
_computing_data_collection 'Bruker APEX2'
_computing_data_reduction 'Bruker SAINT'
_computing_molecular_graphics ORTEP32
_computing_publication_material WinGX
_computing_structure_refinement 'SHELXL-97 (Sheldrick, 2008)'
_computing_structure_solution SIR97
_diffrn_ambient_temperature 100(2)
_diffrn_detector_area_resol_mean 8.366
_diffrn_measured_fraction_theta_full 1.000
_diffrn_measured_fraction_theta_max 0.999
_diffrn_measurement_device_type 'Bruker APEX-II CCD'
_diffrn_measurement_method 'phi and omega scans'
_diffrn_radiation_monochromator 'QUAZAR multilayer mirros'
_diffrn_radiation_source 'microfocus sealed tube'
_diffrn_radiation_type MoK\a
_diffrn_radiation_wavelength 0.71073
_diffrn_reflns_av_R_equivalents 0.0557
_diffrn_reflns_av_sigmaI/netI 0.0241
_diffrn_reflns_limit_h_max 16
_diffrn_reflns_limit_h_min -16
_diffrn_reflns_limit_k_max 16
_diffrn_reflns_limit_k_min -13
_diffrn_reflns_limit_l_max 21
_diffrn_reflns_limit_l_min -20
_diffrn_reflns_number 40859
_diffrn_reflns_theta_full 25.00
_diffrn_reflns_theta_max 25.38
_diffrn_reflns_theta_min 2.15
_exptl_absorpt_coefficient_mu 0.816
_exptl_absorpt_correction_T_max 0.9156
_exptl_absorpt_correction_T_min 0.9084
_exptl_absorpt_correction_type multi-scan
_exptl_absorpt_process_details SADABS
_exptl_crystal_colour yellow
_exptl_crystal_density_diffrn 1.211
_exptl_crystal_description block
_exptl_crystal_F_000 1284
_exptl_crystal_size_max 0.12
_exptl_crystal_size_mid 0.12
_exptl_crystal_size_min 0.11
_refine_diff_density_max 0.336
_refine_diff_density_min -0.256
_refine_diff_density_rms 0.055
_refine_ls_extinction_method none
_refine_ls_goodness_of_fit_ref 1.030
_refine_ls_hydrogen_treatment constr
_refine_ls_matrix_type full
_refine_ls_number_parameters 171
_refine_ls_number_reflns 2999
_refine_ls_number_restraints 0
_refine_ls_restrained_S_all 1.030
_refine_ls_R_factor_all 0.0391
_refine_ls_R_factor_gt 0.0284
_refine_ls_shift/su_max 0.000
_refine_ls_shift/su_mean 0.000
_refine_ls_structure_factor_coef Fsqd
_refine_ls_weighting_details 'calc w=1/[\s^2^(Fo^2^)+(0.0230P)^2^+3.3081P] where P=(Fo^2^+2Fc^2^)/3'
_refine_ls_weighting_scheme calc
_refine_ls_wR_factor_gt 0.0619
_refine_ls_wR_factor_ref 0.0676
_reflns_number_gt 2482
_reflns_number_total 2999
_reflns_threshold_expression >2sigma(I)
_cod_data_source_file ja408151h_si_003.cif
_cod_data_source_block shelxl
_cod_database_code 4120944

loop_
_symmetry_equiv_pos_as_xyz
'x, y, z'
'-x+1/2, -y+1/2, z'
'x+1/2, -y, -z+1/2'
'-x, y+1/2, -z+1/2'
'-x, -y, -z'
'x-1/2, y-1/2, -z'
'-x-1/2, y, z-1/2'
'x, -y-1/2, z-1/2'

loop_
_atom_site_label
_atom_site_type_symbol
_atom_site_fract_x
_atom_site_fract_y
_atom_site_fract_z
_atom_site_U_iso_or_equiv
_atom_site_adp_type
_atom_site_occupancy
_atom_site_symmetry_multiplicity
_atom_site_calc_flag
_atom_site_refinement_flags
C1 C 0.36816(13) 0.11653(13) 0.11068(10) 0.0101(4) Uani 1 1 d .
C2 C 0.31810(13) 0.03794(14) 0.07267(10) 0.0129(4) Uani 1 1 d .
C3 C 0.33951(14) 0.02109(14) -0.00108(11) 0.0171(4) Uani 1 1 d .
H3 H 0.3040 -0.0297 -0.0266 0.021 Uiso 1 1 calc R
C4 C 0.41104(14) 0.07625(15) -0.03820(11) 0.0184(4) Uani 1 1 d .
H4 H 0.4232 0.0649 -0.0888 0.022 Uiso 1 1 calc R
C5 C 0.46434(14) 0.14796(14) -0.00030(10) 0.0161(4) Uani 1 1 d .
H5 H 0.5154 0.1840 -0.0250 0.019 Uiso 1 1 calc R
C6 C 0.44516(13) 0.16891(14) 0.07335(10) 0.0130(4) Uani 1 1 d .
C7 C 0.50430(14) 0.25117(15) 0.11093(11) 0.0180(4) Uani 1 1 d .
H7 H 0.4869 0.2498 0.1643 0.022 Uiso 1 1 calc R
C8 C 0.61771(14) 0.23612(16) 0.10423(13) 0.0256(5) Uani 1 1 d .
H8A H 0.6360 0.1710 0.1248 0.038 Uiso 1 1 calc R
H8B H 0.6524 0.2892 0.1312 0.038 Uiso 1 1 calc R
H8C H 0.6371 0.2386 0.0524 0.038 Uiso 1 1 calc R
C9 C 0.47288(16) 0.35316(15) 0.08061(13) 0.0256(5) Uani 1 1 d .
H9A H 0.4853 0.3551 0.0277 0.038 Uiso 1 1 calc R
H9B H 0.5117 0.4059 0.1048 0.038 Uiso 1 1 calc R
H9C H 0.4015 0.3638 0.0900 0.038 Uiso 1 1 calc R
C10 C 0.24549(14) -0.02981(14) 0.11331(11) 0.0173(4) Uani 1 1 d .
H10 H 0.2117 0.0106 0.1522 0.021 Uiso 1 1 calc R
C11 C 0.30436(17) -0.11420(16) 0.15091(13) 0.0294(5) Uani 1 1 d .
H11A H 0.3332 -0.1583 0.1135 0.044 Uiso 1 1 calc R
H11B H 0.2593 -0.1528 0.1824 0.044 Uiso 1 1 calc R
H11C H 0.3581 -0.0853 0.1807 0.044 Uiso 1 1 calc R
C12 C 0.16461(16) -0.07631(17) 0.06461(13) 0.0287(5) Uani 1 1 d .
H12A H 0.1311 -0.0236 0.0365 0.043 Uiso 1 1 calc R
H12B H 0.1155 -0.1109 0.0954 0.043 Uiso 1 1 calc R
H12C H 0.1954 -0.1242 0.0308 0.043 Uiso 1 1 calc R
C13 C 0.30271(18) 0.0290(2) 0.31929(13) 0.0413(7) Uani 1 1 d .
H13A H 0.2384 0.0634 0.3244 0.062 Uiso 1 1 calc R
H13B H 0.3315 0.0174 0.3680 0.062 Uiso 1 1 calc R
H13C H 0.2925 -0.0352 0.2945 0.062 Uiso 1 1 calc R
C14 C 0.4167(2) 0.2191(2) 0.32320(13) 0.0453(7) Uani 1 1 d .
H14A H 0.4692 0.2600 0.3007 0.068 Uiso 1 1 calc R
H14B H 0.4389 0.1962 0.3716 0.068 Uiso 1 1 calc R
H14C H 0.3557 0.2590 0.3285 0.068 Uiso 1 1 calc R
C15 C 0.51141(15) 0.04008(16) 0.24897(11) 0.0224(5) Uani 1 1 d .
H15A H 0.4996 -0.0185 0.2178 0.034 Uiso 1 1 calc R
H15B H 0.5381 0.0184 0.2964 0.034 Uiso 1 1 calc R
H15C H 0.5596 0.0846 0.2250 0.034 Uiso 1 1 calc R
N1 N 0.33901(11) 0.14480(11) 0.18225(8) 0.0114(3) Uani 1 1 d .
Si1 Si 0.39055(4) 0.10847(4) 0.26354(3) 0.01856(14) Uani 1 1 d .
K1 K 0.2500 0.2500 -0.00483(3) 0.01890(15) Uani 1 2 d S
Ni1 Ni 0.2500 0.2500 0.183971(17) 0.01027(10) Uani 1 2 d S

loop_
_atom_site_aniso_label
_atom_site_aniso_U_11
_atom_site_aniso_U_22
_atom_site_aniso_U_33
_atom_site_aniso_U_23
_atom_site_aniso_U_13
_atom_site_aniso_U_12
C1 0.0103(9) 0.0098(9) 0.0104(9) 0.0014(7) -0.0022(7) 0.0046(7)
C2 0.0107(9) 0.0122(9) 0.0157(10) -0.0005(8) -0.0021(7) 0.0047(7)
C3 0.0192(10) 0.0146(10) 0.0176(10) -0.0054(8) -0.0064(8) 0.0083(8)
C4 0.0223(10) 0.0220(11) 0.0109(9) -0.0007(8) -0.0004(8) 0.0114(9)
C5 0.0147(10) 0.0188(10) 0.0149(10) 0.0060(8) 0.0051(8) 0.0075(8)
C6 0.0106(9) 0.0132(9) 0.0151(10) 0.0021(8) 0.0001(7) 0.0033(7)
C7 0.0135(9) 0.0182(10) 0.0222(10) 0.0001(9) 0.0023(8) -0.0026(8)
C8 0.0149(10) 0.0246(12) 0.0372(13) 0.0001(10) 0.0012(9) -0.0038(9)
C9 0.0206(11) 0.0171(11) 0.0391(13) -0.0014(10) 0.0046(10) -0.0010(9)
C10 0.0156(9) 0.0130(9) 0.0233(11) -0.0049(8) 0.0015(9) -0.0027(8)
C11 0.0303(12) 0.0183(11) 0.0398(14) 0.0085(10) 0.0026(10) -0.0039(10)
C12 0.0219(11) 0.0259(12) 0.0381(14) -0.0131(10) 0.0000(10) -0.0072(9)
C13 0.0355(14) 0.0609(18) 0.0274(13) 0.0223(12) 0.0148(11) 0.0254(13)
C14 0.0645(18) 0.0454(16) 0.0260(13) -0.0182(11) -0.0246(13) 0.0293(14)
C15 0.0222(11) 0.0253(11) 0.0198(11) 0.0029(9) -0.0020(8) 0.0080(9)
N1 0.0122(8) 0.0113(8) 0.0107(8) -0.0003(6) 0.0005(6) 0.0018(6)
Si1 0.0222(3) 0.0238(3) 0.0097(3) -0.0004(2) -0.0011(2) 0.0120(2)
K1 0.0184(3) 0.0213(3) 0.0170(3) 0.000 0.000 0.0085(3)
Ni1 0.00997(16) 0.01134(17) 0.00951(17) 0.000 0.000 0.00282(14)

loop_
_atom_type_symbol
_atom_type_description
_atom_type_scat_dispersion_real
_atom_type_scat_dispersion_imag
_atom_type_scat_source
C C 0.0033 0.0016 'International Tables Vol C Tables 4.2.6.8 and 6.1.1.4'
H H 0.0000 0.0000 'International Tables Vol C Tables 4.2.6.8 and 6.1.1.4'
N N 0.0061 0.0033 'International Tables Vol C Tables 4.2.6.8 and 6.1.1.4'
Si Si 0.0817 0.0704 'International Tables Vol C Tables 4.2.6.8 and 6.1.1.4'
K K 0.2009 0.2494 'International Tables Vol C Tables 4.2.6.8 and 6.1.1.4'
Ni Ni 0.3393 1.1124 'International Tables Vol C Tables 4.2.6.8 and 6.1.1.4'

loop_
_geom_angle_atom_site_label_1
_geom_angle_atom_site_label_2
_geom_angle_atom_site_label_3
_geom_angle
_geom_angle_site_symmetry_1
_geom_angle_site_symmetry_3
N1 C1 C6 120.71(16) . .
N1 C1 C2 121.09(16) . .
C6 C1 C2 118.13(16) . .
N1 C1 K1 108.91(10) . .
C6 C1 K1 76.46(10) . .
C2 C1 K1 81.88(10) . .
C3 C2 C1 119.46(17) . .
C3 C2 C10 120.33(17) . .
C1 C2 C10 120.14(16) . .
C3 C2 K1 77.43(11) . .
C1 C2 K1 72.77(10) . .
C10 C2 K1 123.03(11) . .
C4 C3 C2 121.84(18) . .
C4 C3 K1 75.24(11) . .
C2 C3 K1 78.15(11) . .
C4 C3 H3 119.1 . .
C2 C3 H3 119.1 . .
K1 C3 H3 118.3 . .
C5 C4 C3 118.83(18) . .
C5 C4 K1 75.50(11) . .
C3 C4 K1 80.24(11) . .
C5 C4 H4 120.6 . .
C3 C4 H4 120.6 . .
K1 C4 H4 114.4 . .
C4 C5 C6 121.76(18) . .
C4 C5 K1 79.61(11) . .
C6 C5 K1 76.87(10) . .
C4 C5 H5 119.1 . .
C6 C5 H5 119.1 . .
K1 C5 H5 114.7 . .
C5 C6 C1 119.71(17) . .
C5 C6 C7 118.95(17) . .
C1 C6 C7 121.28(17) . .
C5 C6 K1 77.70(11) . .
C1 C6 K1 77.69(10) . .
C7 C6 K1 112.60(11) . .
C6 C7 C9 109.88(16) . .
C6 C7 C8 112.56(17) . .
C9 C7 C8 111.06(17) . .
C6 C7 H7 107.7 . .
C9 C7 H7 107.7 . .
C8 C7 H7 107.7 . .
C7 C8 H8A 109.5 . .
C7 C8 H8B 109.5 . .
H8A C8 H8B 109.5 . .
C7 C8 H8C 109.5 . .
H8A C8 H8C 109.5 . .
H8B C8 H8C 109.5 . .
C7 C9 H9A 109.5 . .
C7 C9 H9B 109.5 . .
H9A C9 H9B 109.5 . .
C7 C9 H9C 109.5 . .
H9A C9 H9C 109.5 . .
H9B C9 H9C 109.5 . .
C2 C10 C12 114.23(17) . .
C2 C10 C11 109.13(16) . .
C12 C10 C11 108.79(17) . .
C2 C10 H10 108.2 . .
C12 C10 H10 108.2 . .
C11 C10 H10 108.2 . .
C10 C11 H11A 109.5 . .
C10 C11 H11B 109.5 . .
H11A C11 H11B 109.5 . .
C10 C11 H11C 109.5 . .
H11A C11 H11C 109.5 . .
H11B C11 H11C 109.5 . .
C10 C12 H12A 109.5 . .
C10 C12 H12B 109.5 . .
H12A C12 H12B 109.5 . .
C10 C12 H12C 109.5 . .
H12A C12 H12C 109.5 . .
H12B C12 H12C 109.5 . .
Si1 C13 H13A 109.5 . .
Si1 C13 H13B 109.5 . .
H13A C13 H13B 109.5 . .
Si1 C13 H13C 109.5 . .
H13A C13 H13C 109.5 . .
H13B C13 H13C 109.5 . .
Si1 C14 H14A 109.5 . .
Si1 C14 H14B 109.5 . .
H14A C14 H14B 109.5 . .
Si1 C14 H14C 109.5 . .
H14A C14 H14C 109.5 . .
H14B C14 H14C 109.5 . .
Si1 C15 H15A 109.5 . .
Si1 C15 H15B 109.5 . .
H15A C15 H15B 109.5 . .
Si1 C15 H15C 109.5 . .
H15A C15 H15C 109.5 . .
H15B C15 H15C 109.5 . .
C1 N1 Si1 127.93(12) . .
C1 N1 Ni1 113.46(11) . .
Si1 N1 Ni1 117.63(8) . .
N1 Si1 C14 110.85(10) . .
N1 Si1 C15 111.36(8) . .
C14 Si1 C15 107.88(11) . .
N1 Si1 C13 112.21(10) . .
C14 Si1 C13 104.45(13) . .
C15 Si1 C13 109.79(10) . .
C6 K1 C6 126.48(7) . 2
C6 K1 C5 25.42(5) . .
C6 K1 C5 151.61(5) 2 .
C6 K1 C5 151.61(5) . 2
C6 K1 C5 25.42(5) 2 2
C5 K1 C5 177.02(7) . 2
C6 K1 C1 107.68(5) . 2
C6 K1 C1 25.85(5) 2 2
C5 K1 C1 132.25(5) . 2
C5 K1 C1 45.03(5) 2 2
C6 K1 C1 25.85(5) . .
C6 K1 C1 107.68(5) 2 .
C5 K1 C1 45.03(5) . .
C5 K1 C1 132.25(5) 2 .
C1 K1 C1 97.09(6) 2 .
C6 K1 C4 44.58(5) . .
C6 K1 C4 151.90(5) 2 .
C5 K1 C4 24.89(5) . .
C5 K1 C4 156.48(5) 2 .
C1 K1 C4 149.39(5) 2 .
C1 K1 C4 52.34(5) . .
C6 K1 C4 151.90(5) . 2
C6 K1 C4 44.58(5) 2 2
C5 K1 C4 156.48(5) . 2
C5 K1 C4 24.89(5) 2 2
C1 K1 C4 52.34(5) 2 2
C1 K1 C4 149.39(5) . 2
C4 K1 C4 158.26(7) . 2
C6 K1 C3 51.05(5) . .
C6 K1 C3 127.58(5) 2 .
C5 K1 C3 43.17(5) . .
C5 K1 C3 136.73(5) 2 .
C1 K1 C3 133.60(5) 2 .
C1 K1 C3 44.18(5) . .
C4 K1 C3 24.52(5) . .
C4 K1 C3 156.58(5) 2 .
C6 K1 C3 127.58(5) . 2
C6 K1 C3 51.05(5) 2 2
C5 K1 C3 136.73(5) . 2
C5 K1 C3 43.17(5) 2 2
C1 K1 C3 44.18(5) 2 2
C1 K1 C3 133.60(5) . 2
C4 K1 C3 156.58(5) . 2
C4 K1 C3 24.52(5) 2 2
C3 K1 C3 177.62(7) . 2
C6 K1 C2 109.24(5) . 2
C6 K1 C2 44.32(5) 2 2
C5 K1 C2 127.44(5) . 2
C5 K1 C2 50.94(5) 2 2
C1 K1 C2 25.35(5) 2 2
C1 K1 C2 109.65(5) . 2
C4 K1 C2 152.23(5) . 2
C4 K1 C2 43.68(5) 2 2
C3 K1 C2 153.21(5) . 2
C3 K1 C2 24.42(5) 2 2
C6 K1 C2 44.32(5) . .
C6 K1 C2 109.24(5) 2 .
C5 K1 C2 50.94(5) . .
C5 K1 C2 127.44(5) 2 .
C1 K1 C2 109.65(5) 2 .
C1 K1 C2 25.35(5) . .
C4 K1 C2 43.68(5) . .
C4 K1 C2 152.23(5) 2 .
C3 K1 C2 24.42(5) . .
C3 K1 C2 153.21(5) 2 .
C2 K1 C2 129.25(7) 2 .
N1 Ni1 N1 178.05(9) 2 .
N1 Ni1 K1 89.02(5) 2 .
N1 Ni1 K1 89.02(5) . .

loop_
_geom_bond_atom_site_label_1
_geom_bond_atom_site_label_2
_geom_bond_distance
_geom_bond_site_symmetry_2
C1 N1 1.414(2) .
C1 C6 1.420(3) .
C1 C2 1.426(3) .
C1 K1 3.1815(17) .
C2 C3 1.393(3) .
C2 C10 1.521(3) .
C2 K1 3.2976(18) .
C3 C4 1.385(3) .
C3 K1 3.2886(18) .
C3 H3 0.9500 .
C4 C5 1.381(3) .
C4 K1 3.2268(19) .
C4 H4 0.9500 .
C5 C6 1.396(3) .
C5 K1 3.1762(18) .
C5 H5 0.9500 .
C6 C7 1.519(3) .
C6 K1 3.1659(18) .
C7 C9 1.531(3) .
C7 C8 1.535(3) .
C7 H7 1.0000 .
C8 H8A 0.9800 .
C8 H8B 0.9800 .
C8 H8C 0.9800 .
C9 H9A 0.9800 .
C9 H9B 0.9800 .
C9 H9C 0.9800 .
C10 C12 1.532(3) .
C10 C11 1.538(3) .
C10 H10 1.0000 .
C11 H11A 0.9800 .
C11 H11B 0.9800 .
C11 H11C 0.9800 .
C12 H12A 0.9800 .
C12 H12B 0.9800 .
C12 H12C 0.9800 .
C13 Si1 1.883(2) .
C13 H13A 0.9800 .
C13 H13B 0.9800 .
C13 H13C 0.9800 .
C14 Si1 1.869(2) .
C14 H14A 0.9800 .
C14 H14B 0.9800 .
C14 H14C 0.9800 .
C15 Si1 1.876(2) .
C15 H15A 0.9800 .
C15 H15B 0.9800 .
C15 H15C 0.9800 .
N1 Si1 1.7054(16) .
N1 Ni1 1.8436(15) .
K1 C6 3.1659(18) 2
K1 C5 3.1762(18) 2
K1 C1 3.1815(17) 2
K1 C4 3.2268(19) 2
K1 C3 3.2886(18) 2
K1 C2 3.2976(18) 2
Ni1 N1 1.8436(15) 2
